data_4316451
loop_
_publ_author_name
'Jos\'e Vicente'
'Mar\'ia-Teresa Chicote'
'Elo\'isa Mart\'inez-Viviente'
'Antonio-Jes\'us Mart\'inez-Mart\'inez'
'Nicol\'as S\'anchez-Moya'
'Peter G. Jones'

_publ_section_title
;
 2-(Aminomethyl)phenyl Complexes of Au(III), Mixed Au(III)/Ag(I), and
 Pd(II) with the 2,2-Diacetyl-1,1-Ethylenedithiolato Ligand: Dancing of
 Palladacycles around a Juggler Ligand
;
_journal_name_full 'Inorganic Chemistry'
_journal_page_first 8099
_journal_page_last 8111
_journal_paper_doi 10.1021/ic101188z
_journal_volume 49
_journal_year 2010
_chemical_formula_sum 'C15 H18 Au N O2 S2'
_chemical_formula_weight 505.39
_chemical_name_systematic
;
 ?
;
_space_group_IT_number 14
_symmetry_cell_setting monoclinic
_symmetry_space_group_name_Hall '-P 2ybc'
_symmetry_space_group_name_H-M 'P 1 21/c 1'
_atom_sites_solution_hydrogens geom
_atom_sites_solution_primary Patterson
_atom_sites_solution_secondary difmap
_audit_creation_method SHELXL-97
_cell_angle_alpha 90.00
_cell_angle_beta 105.97(2)
_cell_angle_gamma 90.00
_cell_formula_units_Z 4
_cell_length_a 11.561(3)
_cell_length_b 15.624(3)
_cell_length_c 9.317(2)
_cell_measurement_reflns_used 64
_cell_measurement_temperature 173(2)
_cell_measurement_theta_max 12.5
_cell_measurement_theta_min 2.5
_cell_volume 1618.0(6)
_computing_cell_refinement 'Siemens XSCANS'
_computing_data_collection 'Siemens XSCANS'
_computing_data_reduction 'Siemens XSCANS'
_computing_molecular_graphics 'Siemens XP'
_computing_publication_material SHELXL-97
_computing_structure_refinement 'SHELXL-97 (Sheldrick, 1997)'
_computing_structure_solution 'SHELXS-97 (Sheldrick, 1990)'
_diffrn_ambient_temperature 173(2)
_diffrn_measured_fraction_theta_full 0.998
_diffrn_measured_fraction_theta_max 0.998
_diffrn_measurement_device_type 'Siemens P4'
_diffrn_measurement_method \w-scan
_diffrn_radiation_monochromator graphite
_diffrn_radiation_source 'fine-focus sealed tube'
_diffrn_radiation_type MoK\a
_diffrn_radiation_wavelength 0.71073
_diffrn_reflns_av_R_equivalents 0.0439
_diffrn_reflns_av_sigmaI/netI 0.0478
_diffrn_reflns_limit_h_max 13
_diffrn_reflns_limit_h_min -13
_diffrn_reflns_limit_k_max 18
_diffrn_reflns_limit_k_min -18
_diffrn_reflns_limit_l_max 0
_diffrn_reflns_limit_l_min -11
_diffrn_reflns_number 5935
_diffrn_reflns_theta_full 25.00
_diffrn_reflns_theta_max 25.00
_diffrn_reflns_theta_min 3.19
_diffrn_standards_decay_% 0
_diffrn_standards_interval_count 397
_diffrn_standards_number 3
_exptl_absorpt_coefficient_mu 9.353
_exptl_absorpt_correction_T_max 0.999
_exptl_absorpt_correction_T_min 0.305
_exptl_absorpt_correction_type psi-scan
_exptl_absorpt_process_details XEMP/XPREP
_exptl_crystal_colour 'pale yellow'
_exptl_crystal_density_diffrn 2.075
_exptl_crystal_density_method 'not measured'
_exptl_crystal_description tablet
_exptl_crystal_F_000 968
_exptl_crystal_size_max 0.40
_exptl_crystal_size_mid 0.35
_exptl_crystal_size_min 0.10
_refine_diff_density_max 1.283
_refine_diff_density_min -0.860
_refine_diff_density_rms 0.134
_refine_ls_extinction_method none
_refine_ls_goodness_of_fit_ref 0.994
_refine_ls_hydrogen_treatment 'rigid methyls, others riding'
_refine_ls_matrix_type full
_refine_ls_number_parameters 194
_refine_ls_number_reflns 2843
_refine_ls_number_restraints 32
_refine_ls_restrained_S_all 0.989
_refine_ls_R_factor_all 0.0345
_refine_ls_R_factor_gt 0.0250
_refine_ls_shift/su_max 0.001
_refine_ls_shift/su_mean 0.000
_refine_ls_structure_factor_coef Fsqd
_refine_ls_weighting_details 'calc w=1/[\s^2^(Fo^2^)+(0.0247P)^2^] where P=(Fo^2^+2Fc^2^)/3'
_refine_ls_weighting_scheme calc
_refine_ls_wR_factor_gt 0.0533
_refine_ls_wR_factor_ref 0.0551
_reflns_number_gt 2347
_reflns_number_total 2843
_reflns_threshold_expression >2sigma(I)
_cod_data_source_file ic101188z_si_002_1.cif
_cod_data_source_block parati
_cod_depositor_comments
;
The following automatic conversions were performed:

'_exptl_absorpt_correction_type' value 'Psi-scan' changed to
'psi-scan' according to the built-in table from CIF Core dictionary
named 'cif_core.dic' version 2.4.1 from 2010-06-29.

Automatic conversion script
Id: cif_fix_values 1646 2011-03-28 12:23:43Z adriana 
;
_cod_original_sg_symbol_H-M 'P 21/c'
_cod_database_code 4316451

loop_
_symmetry_equiv_pos_as_xyz
'x, y, z'
'-x, y+1/2, -z+1/2'
'-x, -y, -z'
'x, -y-1/2, z-1/2'

loop_
_atom_site_label
_atom_site_type_symbol
_atom_site_fract_x
_atom_site_fract_y
_atom_site_fract_z
_atom_site_U_iso_or_equiv
_atom_site_adp_type
_atom_site_occupancy
_atom_site_symmetry_multiplicity
_atom_site_calc_flag
_atom_site_refinement_flags
_atom_site_disorder_assembly
_atom_site_disorder_group
Au Au 0.609209(19) 0.095044(12) 0.58776(2) 0.02208(8) Uani 1 1 d . . .
S1 S 0.51275(14) 0.08164(8) 0.77991(15) 0.0276(3) Uani 1 1 d . . .
S2 S 0.41282(13) 0.13034(8) 0.47908(15) 0.0245(3) Uani 1 1 d . . .
N N 0.7947(4) 0.0700(3) 0.6965(5) 0.0237(10) Uani 1 1 d U . .
O1 O 0.1411(4) 0.1061(2) 0.8178(4) 0.0333(9) Uani 1 1 d . . .
O2 O 0.1829(4) 0.1728(2) 0.4268(4) 0.0346(10) Uani 1 1 d . . .
C1 C 0.3820(5) 0.1212(3) 0.6533(6) 0.0230(12) Uani 1 1 d U . .
C2 C 0.2754(5) 0.1422(3) 0.6799(6) 0.0213(11) Uani 1 1 d U . .
C3 C 0.2455(5) 0.1242(3) 0.8209(6) 0.0221(12) Uani 1 1 d U . .
C4 C 0.3404(6) 0.1270(4) 0.9712(6) 0.0321(14) Uani 1 1 d U . .
H4A H 0.3009 0.1341 1.0510 0.038 Uiso 1 1 calc R . .
H4B H 0.3950 0.1752 0.9728 0.038 Uiso 1 1 calc R . .
H4C H 0.3862 0.0734 0.9865 0.038 Uiso 1 1 calc R . .
C5 C 0.1804(5) 0.1815(3) 0.5563(6) 0.0238(12) Uani 1 1 d U . .
C6 C 0.0860(5) 0.2381(3) 0.5876(6) 0.0299(13) Uani 1 1 d U . .
H6A H 0.0827 0.2920 0.5328 0.036 Uiso 1 1 calc R . .
H6B H 0.1057 0.2499 0.6949 0.036 Uiso 1 1 calc R . .
H6C H 0.0077 0.2094 0.5555 0.036 Uiso 1 1 calc R . .
C11 C 0.6744(5) 0.1152(3) 0.4094(6) 0.0240(12) Uani 1 1 d U . .
C12 C 0.7947(5) 0.0882(3) 0.4334(6) 0.0249(11) Uani 1 1 d U . .
C13 C 0.8525(6) 0.0976(3) 0.3241(6) 0.0334(13) Uani 1 1 d U . .
H13 H 0.9338 0.0798 0.3417 0.040 Uiso 1 1 calc R . .
C14 C 0.7915(7) 0.1334(4) 0.1870(7) 0.0381(15) Uani 1 1 d U . .
H14 H 0.8304 0.1394 0.1100 0.046 Uiso 1 1 calc R . .
C15 C 0.6729(6) 0.1604(4) 0.1643(6) 0.0353(14) Uani 1 1 d U . .
H15 H 0.6311 0.1851 0.0713 0.042 Uiso 1 1 calc R . .
C16 C 0.6157(6) 0.1517(3) 0.2743(6) 0.0312(13) Uani 1 1 d U . .
H16 H 0.5351 0.1710 0.2573 0.037 Uiso 1 1 calc R . .
C17 C 0.8531(5) 0.0432(3) 0.5789(6) 0.0296(13) Uani 1 1 d U . .
H17A H 0.8453 -0.0195 0.5643 0.035 Uiso 1 1 calc R . .
H17B H 0.9398 0.0575 0.6115 0.035 Uiso 1 1 calc R . .
C18 C 0.8479(6) 0.1520(3) 0.7670(6) 0.0312(14) Uani 1 1 d U . .
H18A H 0.9310 0.1421 0.8262 0.037 Uiso 1 1 calc R . .
H18B H 0.8006 0.1735 0.8320 0.037 Uiso 1 1 calc R . .
H18C H 0.8470 0.1943 0.6890 0.037 Uiso 1 1 calc R . .
C19 C 0.8137(6) 0.0032(3) 0.8175(6) 0.0329(14) Uani 1 1 d U . .
H19A H 0.8996 -0.0104 0.8536 0.039 Uiso 1 1 calc R . .
H19B H 0.7686 -0.0486 0.7773 0.039 Uiso 1 1 calc R . .
H19C H 0.7853 0.0253 0.9002 0.039 Uiso 1 1 calc R . .

loop_
_atom_site_aniso_label
_atom_site_aniso_U_11
_atom_site_aniso_U_22
_atom_site_aniso_U_33
_atom_site_aniso_U_23
_atom_site_aniso_U_13
_atom_site_aniso_U_12
Au 0.01472(12) 0.02747(11) 0.02158(11) -0.00083(9) 0.00084(8) -0.00078(10)
S1 0.0169(8) 0.0395(8) 0.0237(7) 0.0050(5) 0.0007(6) 0.0046(6)
S2 0.0170(8) 0.0345(7) 0.0201(7) 0.0007(5) 0.0017(6) 0.0006(6)
N 0.012(3) 0.029(2) 0.026(2) -0.0039(17) -0.002(2) -0.0024(18)
O1 0.020(2) 0.042(2) 0.037(2) 0.0031(18) 0.006(2) -0.0026(18)
O2 0.029(3) 0.046(2) 0.024(2) 0.0020(17) -0.002(2) 0.0088(19)
C1 0.023(3) 0.023(2) 0.020(3) -0.0016(19) 0.001(3) -0.003(2)
C2 0.015(3) 0.024(3) 0.020(3) -0.002(2) -0.003(2) -0.002(2)
C3 0.016(3) 0.020(2) 0.028(3) 0.002(2) 0.003(2) 0.001(2)
C4 0.025(4) 0.045(3) 0.027(3) 0.007(2) 0.007(3) 0.004(3)
C5 0.018(3) 0.024(2) 0.025(3) -0.004(2) -0.002(2) -0.003(2)
C6 0.026(4) 0.031(3) 0.027(3) -0.001(2) -0.001(3) 0.004(2)
C11 0.021(3) 0.023(3) 0.026(3) -0.004(2) 0.004(3) -0.003(2)
C12 0.020(3) 0.026(3) 0.025(3) -0.007(2) 0.000(2) -0.002(2)
C13 0.038(4) 0.030(3) 0.034(3) -0.006(2) 0.013(3) 0.003(3)
C14 0.051(4) 0.034(3) 0.033(3) -0.009(2) 0.017(3) -0.007(3)
C15 0.040(4) 0.039(3) 0.021(3) -0.003(2) -0.001(3) -0.013(3)
C16 0.022(3) 0.034(3) 0.032(3) 0.002(2) 0.000(3) -0.002(2)
C17 0.022(3) 0.027(3) 0.041(3) 0.001(2) 0.010(3) 0.006(2)
C18 0.028(4) 0.035(3) 0.025(3) -0.008(2) -0.002(3) -0.001(3)
C19 0.029(4) 0.040(3) 0.024(3) 0.006(2) -0.002(3) 0.002(3)

loop_
_atom_type_symbol
_atom_type_description
_atom_type_scat_dispersion_real
_atom_type_scat_dispersion_imag
_atom_type_scat_source
C C 0.0033 0.0016 'International Tables Vol C Tables 4.2.6.8 and 6.1.1.4'
H H 0.0000 0.0000 'International Tables Vol C Tables 4.2.6.8 and 6.1.1.4'
N N 0.0061 0.0033 'International Tables Vol C Tables 4.2.6.8 and 6.1.1.4'
O O 0.0106 0.0060 'International Tables Vol C Tables 4.2.6.8 and 6.1.1.4'
S S 0.1246 0.1234 'International Tables Vol C Tables 4.2.6.8 and 6.1.1.4'
Au Au -2.0133 8.8022 'International Tables Vol C Tables 4.2.6.8 and 6.1.1.4'

loop_
_geom_angle_atom_site_label_1
_geom_angle_atom_site_label_2
_geom_angle_atom_site_label_3
_geom_angle
_geom_angle_site_symmetry_1
_geom_angle_site_symmetry_3
_geom_angle_publ_flag
C11 Au N 82.3(2) . . ?
C11 Au S2 98.46(17) . . ?
N Au S2 176.24(11) . . ?
C11 Au S1 173.00(16) . . ?
N Au S1 104.20(13) . . ?
S2 Au S1 74.86(5) . . ?
C1 S1 Au 87.62(18) . . ?
C1 S2 Au 90.0(2) . . ?
C18 N C17 110.3(4) . . ?
C18 N C19 107.9(4) . . ?
C17 N C19 110.6(4) . . ?
C18 N Au 106.8(3) . . ?
C17 N Au 107.5(3) . . ?
C19 N Au 113.7(4) . . ?
C2 C1 S1 128.2(4) . . ?
C2 C1 S2 124.8(4) . . ?
S1 C1 S2 107.0(3) . . ?
C1 C2 C3 124.2(5) . . ?
C1 C2 C5 118.1(5) . . ?
C3 C2 C5 117.6(5) . . ?
O1 C3 C2 119.4(5) . . ?
O1 C3 C4 118.7(5) . . ?
C2 C3 C4 121.9(5) . . ?
O2 C5 C2 120.4(5) . . ?
O2 C5 C6 118.3(5) . . ?
C2 C5 C6 121.1(5) . . ?
C16 C11 C12 119.0(5) . . ?
C16 C11 Au 127.7(5) . . ?
C12 C11 Au 113.3(4) . . ?
C13 C12 C11 120.7(5) . . ?
C13 C12 C17 121.8(5) . . ?
C11 C12 C17 117.3(5) . . ?
C12 C13 C14 119.8(6) . . ?
C15 C14 C13 119.2(6) . . ?
C16 C15 C14 120.9(6) . . ?
C15 C16 C11 120.4(6) . . ?
N C17 C12 110.3(4) . . ?

loop_
_geom_bond_atom_site_label_1
_geom_bond_atom_site_label_2
_geom_bond_distance
_geom_bond_site_symmetry_2
_geom_bond_publ_flag
Au C11 2.029(5) . ?
Au N 2.140(5) . ?
Au S2 2.2846(16) . ?
Au S1 2.3646(15) . ?
S1 C1 1.754(6) . ?
S2 C1 1.761(5) . ?
N C18 1.493(6) . ?
N C17 1.496(7) . ?
N C19 1.507(6) . ?
O1 C3 1.232(7) . ?
O2 C5 1.223(6) . ?
C1 C2 1.361(8) . ?
C2 C3 1.474(7) . ?
C2 C5 1.488(7) . ?
C3 C4 1.524(7) . ?
C5 C6 1.494(7) . ?
C11 C16 1.379(7) . ?
C11 C12 1.411(8) . ?
C12 C13 1.372(8) . ?
C12 C17 1.511(7) . ?
C13 C14 1.395(8) . ?
C14 C15 1.394(9) . ?
C15 C16 1.371(8) . ?

loop_
_geom_hbond_atom_site_label_D
_geom_hbond_atom_site_label_H
_geom_hbond_atom_site_label_A
_geom_hbond_distance_DH
_geom_hbond_distance_HA
_geom_hbond_distance_DA
_geom_hbond_angle_DHA
_geom_hbond_site_symmetry_A
C18 H18A O1 0.98 2.52 3.369(8) 145.4 1_655
C6 H6B O2 0.98 2.42 3.352(7) 158.4 4_566
C17 H17A O2 0.99 2.42 3.400(6) 169.2 3_656
